data_7005515
loop_
_publ_author_name
'Evans, John'
'Levason, William'
'Manning, Joanna M.'
'Reid, Gillian'
'Tsoureas, Nikolaos'
'Webster, Michael'

_publ_section_title
;
 Reversible structural isomerisation in rare thioether complexes of
 cobalt(II)--effects of ligand architecture.
;
_journal_issue 20
_journal_name_full 'Dalton transactions (Cambridge, England : 2003)'
_journal_page_first 1986
_journal_page_last 1988
_journal_paper_doi 10.1039/b702792c
_journal_year 2007
_chemical_formula_moiety 'C9 H20 Co I2 S4, C H2 Cl2'
_chemical_formula_sum 'C10 H22 Cl2 Co I2 S4'
_chemical_formula_weight 654.15
_chemical_name_systematic
;
Diiodo(tetrakis(methylthiomethyl)methane)cobalt(II) dichloromethane solvate
;
_space_group_IT_number 14
_symmetry_cell_setting monoclinic
_symmetry_Int_Tables_number 14
_symmetry_space_group_name_Hall '-P 2yn'
_symmetry_space_group_name_H-M 'P 1 21/n 1'
_atom_sites_solution_hydrogens geom
_atom_sites_solution_primary direct
_atom_sites_solution_secondary difmap
_audit_creation_date 2007-01-28
_audit_creation_method 'SHELXL-97 + hand edit'
_cell_angle_alpha 90.00
_cell_angle_beta 98.816(5)
_cell_angle_gamma 90.00
_cell_formula_units_Z 4
_cell_length_a 8.1358(5)
_cell_length_b 10.8094(10)
_cell_length_c 23.431(3)
_cell_measurement_reflns_used 4937
_cell_measurement_temperature 120(2)
_cell_measurement_theta_max 27.48
_cell_measurement_theta_min 1.00
_cell_volume 2036.3(3)
_computing_structure_refinement 'SHELXL-97 (Sheldrick, 1997)'
_computing_structure_solution 'SHELXS-97 (Sheldrick, 1997)'
_diffrn_ambient_temperature 120(2)
_diffrn_measured_fraction_theta_full 0.995
_diffrn_measured_fraction_theta_max 0.995
_diffrn_measurement_device_type 'Bruker-Nonius 95mm CCD camera on \k-goniostat'
_diffrn_measurement_method '\f & \w scans'
_diffrn_radiation_monochromator graphite
_diffrn_radiation_source 'Bruker-Nonius FR591 rotating anode'
_diffrn_radiation_type MoK\a
_diffrn_radiation_wavelength 0.71073
_diffrn_reflns_av_R_equivalents 0.0403
_diffrn_reflns_av_sigmaI/netI 0.0256
_diffrn_reflns_limit_h_max 10
_diffrn_reflns_limit_h_min -10
_diffrn_reflns_limit_k_max 14
_diffrn_reflns_limit_k_min -14
_diffrn_reflns_limit_l_max 30
_diffrn_reflns_limit_l_min -30
_diffrn_reflns_number 37290
_diffrn_reflns_theta_full 27.52
_diffrn_reflns_theta_max 27.52
_diffrn_reflns_theta_min 3.52
_diffrn_standards_decay_% 0
_diffrn_standards_number 0
_exptl_absorpt_coefficient_mu 4.534
_exptl_absorpt_correction_T_max 1.0000
_exptl_absorpt_correction_T_min 0.7910
_exptl_absorpt_correction_type multi-scan
_exptl_absorpt_process_details 'G.M. Sheldrick, (2003). SADABS. Version 2.10. Bruker AXS Inc.'
_exptl_crystal_colour orange
_exptl_crystal_density_diffrn 2.134
_exptl_crystal_density_method 'not measured'
_exptl_crystal_description needle
_exptl_crystal_F_000 1252
_exptl_crystal_size_max 0.16
_exptl_crystal_size_mid 0.05
_exptl_crystal_size_min 0.04
_refine_diff_density_max 0.627
_refine_diff_density_min -0.502
_refine_diff_density_rms 0.111
_refine_ls_extinction_method none
_refine_ls_goodness_of_fit_ref 1.046
_refine_ls_hydrogen_treatment noref
_refine_ls_matrix_type full
_refine_ls_number_parameters 176
_refine_ls_number_reflns 4678
_refine_ls_number_restraints 0
_refine_ls_restrained_S_all 1.046
_refine_ls_R_factor_all 0.0309
_refine_ls_R_factor_gt 0.0207
_refine_ls_shift/su_max 0.002
_refine_ls_shift/su_mean 0.000
_refine_ls_structure_factor_coef Fsqd
_refine_ls_weighting_details 'w=1/[\s^2^(Fo^2^)+(0.0170P)^2^+1.1849P] where P=(Fo^2^+2Fc^2^)/3'
_refine_ls_weighting_scheme calc
_refine_ls_wR_factor_gt 0.0401
_refine_ls_wR_factor_ref 0.0428
_reflns_number_gt 3935
_reflns_number_total 4678
_reflns_threshold_expression I>2sigma(I)
_cod_data_source_file b702792c.txt
_cod_data_source_block 06nts012
_cod_original_sg_symbol_H-M 'P 21/n'
_cod_database_code 7005515

loop_
_symmetry_equiv_pos_as_xyz
'x, y, z'
'-x+1/2, y+1/2, -z+1/2'
'-x, -y, -z'
'x-1/2, -y-1/2, z-1/2'

loop_
_atom_site_label
_atom_site_type_symbol
_atom_site_fract_x
_atom_site_fract_y
_atom_site_fract_z
_atom_site_U_iso_or_equiv
_atom_site_adp_type
_atom_site_occupancy
_atom_site_symmetry_multiplicity
_atom_site_calc_flag
_atom_site_refinement_flags
_atom_site_disorder_assembly
_atom_site_disorder_group
Co1 Co 0.50799(4) 0.81037(3) 0.364807(13) 0.01249(7) Uani 1 1 d . . .
I1 I 0.452645(19) 0.887981(16) 0.251886(7) 0.01751(5) Uani 1 1 d . . .
I2 I 0.565767(18) 0.731332(16) 0.479546(7) 0.01639(5) Uani 1 1 d . . .
S1 S 0.27437(7) 0.65581(6) 0.34469(3) 0.01431(13) Uani 1 1 d . . .
S2 S 0.28608(7) 0.96147(6) 0.38706(3) 0.01472(13) Uani 1 1 d . . .
S3 S -0.25307(7) 0.95879(6) 0.38580(3) 0.01401(13) Uani 1 1 d . . .
S4 S -0.27609(7) 0.65830(6) 0.34001(3) 0.01389(12) Uani 1 1 d . . .
C1 C 0.0083(3) 0.8060(2) 0.36408(10) 0.0132(5) Uani 1 1 d . . .
C2 C 0.1267(3) 0.7039(2) 0.39138(10) 0.0149(5) Uani 1 1 d . . .
H1 H 0.0603 0.6313 0.4000 0.018 Uiso 1 1 calc R . .
H2 H 0.1886 0.7344 0.4284 0.018 Uiso 1 1 calc R . .
C3 C 0.3336(3) 0.5088(2) 0.37861(11) 0.0197(6) Uani 1 1 d . . .
H3 H 0.3761 0.5219 0.4196 0.030 Uiso 1 1 calc R . .
H4 H 0.4205 0.4707 0.3597 0.030 Uiso 1 1 calc R . .
H5 H 0.2365 0.4541 0.3749 0.030 Uiso 1 1 calc R . .
C4 C 0.1022(3) 0.9096(2) 0.33790(10) 0.0144(5) Uani 1 1 d . . .
H6 H 0.0263 0.9806 0.3281 0.017 Uiso 1 1 calc R . .
H7 H 0.1369 0.8794 0.3017 0.017 Uiso 1 1 calc R . .
C5 C 0.3098(3) 1.1125(2) 0.35581(12) 0.0234(6) Uani 1 1 d . . .
H8 H 0.3232 1.1030 0.3152 0.035 Uiso 1 1 calc R . .
H9 H 0.4082 1.1535 0.3769 0.035 Uiso 1 1 calc R . .
H10 H 0.2109 1.1626 0.3584 0.035 Uiso 1 1 calc R . .
C6 C -0.0780(3) 0.8582(2) 0.41256(10) 0.0146(5) Uani 1 1 d . . .
H11 H 0.0039 0.9055 0.4397 0.018 Uiso 1 1 calc R . .
H12 H -0.1183 0.7887 0.4342 0.018 Uiso 1 1 calc R . .
C7 C -0.2649(3) 1.0407(2) 0.45231(11) 0.0210(6) Uani 1 1 d . . .
H13 H -0.2665 0.9811 0.4837 0.032 Uiso 1 1 calc R . .
H14 H -0.3667 1.0906 0.4479 0.032 Uiso 1 1 calc R . .
H15 H -0.1679 1.0950 0.4614 0.032 Uiso 1 1 calc R . .
C8 C -0.1176(3) 0.7530(2) 0.31411(10) 0.0150(5) Uani 1 1 d . . .
H16 H -0.0575 0.7024 0.2888 0.018 Uiso 1 1 calc R . .
H17 H -0.1721 0.8222 0.2908 0.018 Uiso 1 1 calc R . .
C9 C -0.3566(3) 0.5823(2) 0.27302(11) 0.0200(6) Uani 1 1 d . . .
H18 H -0.3891 0.6447 0.2430 0.030 Uiso 1 1 calc R . .
H19 H -0.4538 0.5325 0.2783 0.030 Uiso 1 1 calc R . .
H20 H -0.2706 0.5286 0.2613 0.030 Uiso 1 1 calc R . .
C10 C -0.2120(3) 0.3835(3) 0.43261(13) 0.0329(7) Uani 1 1 d . . .
H21 H -0.2265 0.4743 0.4291 0.039 Uiso 1 1 calc R . .
H22 H -0.2789 0.3538 0.4617 0.039 Uiso 1 1 calc R . .
Cl1 Cl -0.28468(9) 0.31291(7) 0.36501(3) 0.03789(19) Uani 1 1 d . . .
Cl2 Cl 0.00005(9) 0.34912(9) 0.45592(4) 0.0440(2) Uani 1 1 d . . .

loop_
_atom_site_aniso_label
_atom_site_aniso_U_11
_atom_site_aniso_U_22
_atom_site_aniso_U_33
_atom_site_aniso_U_23
_atom_site_aniso_U_13
_atom_site_aniso_U_12
Co1 0.00853(15) 0.01489(17) 0.01396(17) 0.00024(13) 0.00140(12) -0.00005(13)
I1 0.01368(8) 0.02338(10) 0.01541(9) 0.00382(7) 0.00203(6) 0.00125(7)
I2 0.01236(8) 0.02204(9) 0.01469(8) 0.00176(7) 0.00183(6) 0.00017(6)
S1 0.0104(3) 0.0153(3) 0.0172(3) 0.0007(2) 0.0021(2) 0.0003(2)
S2 0.0107(3) 0.0164(3) 0.0168(3) 0.0005(2) 0.0013(2) 0.0002(2)
S3 0.0104(3) 0.0157(3) 0.0157(3) -0.0009(2) 0.0011(2) 0.0005(2)
S4 0.0102(3) 0.0156(3) 0.0160(3) -0.0005(2) 0.0022(2) -0.0003(2)
C1 0.0110(11) 0.0153(13) 0.0131(12) 0.0017(10) 0.0017(9) 0.0012(10)
C2 0.0109(11) 0.0182(13) 0.0161(12) 0.0033(10) 0.0037(10) -0.0001(10)
C3 0.0165(12) 0.0159(14) 0.0263(14) 0.0030(11) 0.0019(11) 0.0030(11)
C4 0.0081(11) 0.0186(14) 0.0163(12) 0.0013(10) 0.0014(9) 0.0010(10)
C5 0.0194(13) 0.0176(14) 0.0325(16) 0.0010(12) 0.0022(12) -0.0013(11)
C6 0.0095(11) 0.0195(14) 0.0144(12) 0.0018(10) 0.0001(9) 0.0004(10)
C7 0.0205(13) 0.0209(15) 0.0206(14) -0.0063(11) -0.0001(11) 0.0006(11)
C8 0.0110(11) 0.0201(14) 0.0142(12) 0.0011(10) 0.0025(9) 0.0007(10)
C9 0.0175(13) 0.0217(14) 0.0202(14) -0.0068(11) 0.0010(10) 0.0006(11)
C10 0.0234(15) 0.0355(18) 0.0407(18) 0.0134(14) 0.0078(13) 0.0047(13)
Cl1 0.0344(4) 0.0377(5) 0.0419(5) 0.0118(4) 0.0068(3) 0.0054(4)
Cl2 0.0223(4) 0.0572(6) 0.0520(5) 0.0242(4) 0.0039(3) 0.0005(4)

loop_
_atom_type_symbol
_atom_type_description
_atom_type_scat_dispersion_real
_atom_type_scat_dispersion_imag
_atom_type_scat_source
C C 0.0033 0.0016 'International Tables Vol C Tables 4.2.6.8 and 6.1.1.4'
H H 0.0000 0.0000 'International Tables Vol C Tables 4.2.6.8 and 6.1.1.4'
S S 0.1246 0.1234 'International Tables Vol C Tables 4.2.6.8 and 6.1.1.4'
Co Co 0.3494 0.9721 'International Tables Vol C Tables 4.2.6.8 and 6.1.1.4'
I I -0.4742 1.8119 'International Tables Vol C Tables 4.2.6.8 and 6.1.1.4'
Cl Cl 0.1484 0.1585 'International Tables Vol C Tables 4.2.6.8 and 6.1.1.4'

loop_
_geom_angle_atom_site_label_1
_geom_angle_atom_site_label_2
_geom_angle_atom_site_label_3
_geom_angle
_geom_angle_site_symmetry_1
_geom_angle_site_symmetry_3
_geom_angle_publ_flag
S3 Co1 S1 178.19(2) 1_655 . ?
S3 Co1 S4 85.20(2) 1_655 1_655 ?
S1 Co1 S4 93.24(2) . 1_655 ?
S3 Co1 S2 95.85(2) 1_655 . ?
S1 Co1 S2 85.73(2) . . ?
S4 Co1 S2 178.40(2) 1_655 . ?
S3 Co1 I1 90.072(18) 1_655 . ?
S1 Co1 I1 90.845(18) . . ?
S4 Co1 I1 89.674(17) 1_655 . ?
S2 Co1 I1 89.120(17) . . ?
S3 Co1 I2 89.761(18) 1_655 . ?
S1 Co1 I2 89.317(17) . . ?
S4 Co1 I2 90.112(18) 1_655 . ?
S2 Co1 I2 91.097(17) . . ?
I1 Co1 I2 179.739(13) . . ?
C3 S1 C2 98.21(11) . . ?
C3 S1 Co1 110.96(9) . . ?
C2 S1 Co1 104.30(8) . . ?
C5 S2 C4 98.59(12) . . ?
C5 S2 Co1 111.86(9) . . ?
C4 S2 Co1 102.19(8) . . ?
C7 S3 C6 97.92(12) . . ?
C7 S3 Co1 109.88(9) . 1_455 ?
C6 S3 Co1 103.10(8) . 1_455 ?
C9 S4 C8 98.46(12) . . ?
C9 S4 Co1 108.81(9) . 1_455 ?
C8 S4 Co1 105.21(8) . 1_455 ?
C6 C1 C4 109.9(2) . . ?
C6 C1 C2 106.55(18) . . ?
C4 C1 C2 111.81(18) . . ?
C6 C1 C8 111.89(18) . . ?
C4 C1 C8 106.29(19) . . ?
C2 C1 C8 110.5(2) . . ?
C1 C2 S1 112.56(16) . . ?
C1 C2 H1 109.1 . . ?
S1 C2 H1 109.1 . . ?
C1 C2 H2 109.1 . . ?
S1 C2 H2 109.1 . . ?
H1 C2 H2 107.8 . . ?
S1 C3 H3 109.5 . . ?
S1 C3 H4 109.5 . . ?
H3 C3 H4 109.5 . . ?
S1 C3 H5 109.5 . . ?
H3 C3 H5 109.5 . . ?
H4 C3 H5 109.5 . . ?
C1 C4 S2 112.39(16) . . ?
C1 C4 H6 109.1 . . ?
S2 C4 H6 109.1 . . ?
C1 C4 H7 109.1 . . ?
S2 C4 H7 109.1 . . ?
H6 C4 H7 107.9 . . ?
S2 C5 H8 109.5 . . ?
S2 C5 H9 109.5 . . ?
H8 C5 H9 109.5 . . ?
S2 C5 H10 109.5 . . ?
H8 C5 H10 109.5 . . ?
H9 C5 H10 109.5 . . ?
C1 C6 S3 112.77(16) . . ?
C1 C6 H11 109.0 . . ?
S3 C6 H11 109.0 . . ?
C1 C6 H12 109.0 . . ?
S3 C6 H12 109.0 . . ?
H11 C6 H12 107.8 . . ?
S3 C7 H13 109.5 . . ?
S3 C7 H14 109.5 . . ?
H13 C7 H14 109.5 . . ?
S3 C7 H15 109.5 . . ?
H13 C7 H15 109.5 . . ?
H14 C7 H15 109.5 . . ?
C1 C8 S4 112.17(16) . . ?
C1 C8 H16 109.2 . . ?
S4 C8 H16 109.2 . . ?
C1 C8 H17 109.2 . . ?
S4 C8 H17 109.2 . . ?
H16 C8 H17 107.9 . . ?
S4 C9 H18 109.5 . . ?
S4 C9 H19 109.5 . . ?
H18 C9 H19 109.5 . . ?
S4 C9 H20 109.5 . . ?
H18 C9 H20 109.5 . . ?
H19 C9 H20 109.5 . . ?
Cl2 C10 Cl1 111.15(17) . . ?
Cl2 C10 H21 109.4 . . ?
Cl1 C10 H21 109.4 . . ?
Cl2 C10 H22 109.4 . . ?
Cl1 C10 H22 109.4 . . ?
H21 C10 H22 108.0 . . ?

loop_
_geom_bond_atom_site_label_1
_geom_bond_atom_site_label_2
_geom_bond_distance
_geom_bond_site_symmetry_2
_geom_bond_publ_flag
Co1 S3 2.5104(7) 1_655 ?
Co1 S1 2.5201(7) . ?
Co1 S4 2.5375(7) 1_655 ?
Co1 S2 2.5471(7) . ?
Co1 I1 2.7463(4) . ?
Co1 I2 2.7913(4) . ?
S1 C3 1.809(3) . ?
S1 C2 1.820(2) . ?
S2 C5 1.811(3) . ?
S2 C4 1.831(2) . ?
S3 C7 1.808(2) . ?
S3 C6 1.825(2) . ?
S3 Co1 2.5104(7) 1_455 ?
S4 C9 1.803(3) . ?
S4 C8 1.822(2) . ?
S4 Co1 2.5375(7) 1_455 ?
C1 C6 1.532(3) . ?
C1 C4 1.535(3) . ?
C1 C2 1.539(3) . ?
C1 C8 1.543(3) . ?
C2 H1 0.9900 . ?
C2 H2 0.9900 . ?
C3 H3 0.9800 . ?
C3 H4 0.9800 . ?
C3 H5 0.9800 . ?
C4 H6 0.9900 . ?
C4 H7 0.9900 . ?
C5 H8 0.9800 . ?
C5 H9 0.9800 . ?
C5 H10 0.9800 . ?
C6 H11 0.9900 . ?
C6 H12 0.9900 . ?
C7 H13 0.9800 . ?
C7 H14 0.9800 . ?
C7 H15 0.9800 . ?
C8 H16 0.9900 . ?
C8 H17 0.9900 . ?
C9 H18 0.9800 . ?
C9 H19 0.9800 . ?
C9 H20 0.9800 . ?
C10 Cl2 1.768(3) . ?
C10 Cl1 1.776(3) . ?
C10 H21 0.9900 . ?
C10 H22 0.9900 . ?

loop_
_geom_torsion_atom_site_label_1
_geom_torsion_atom_site_label_2
_geom_torsion_atom_site_label_3
_geom_torsion_atom_site_label_4
_geom_torsion
_geom_torsion_site_symmetry_1
_geom_torsion_site_symmetry_2
_geom_torsion_site_symmetry_3
_geom_torsion_site_symmetry_4
_geom_torsion_publ_flag
S4 Co1 S1 C3 46.99(9) 1_655 . . . ?
S2 Co1 S1 C3 -134.24(9) . . . . ?
I1 Co1 S1 C3 136.71(9) . . . . ?
I2 Co1 S1 C3 -43.09(9) . . . . ?
S4 Co1 S1 C2 151.78(8) 1_655 . . . ?
S2 Co1 S1 C2 -29.45(8) . . . . ?
I1 Co1 S1 C2 -118.50(8) . . . . ?
I2 Co1 S1 C2 61.71(8) . . . . ?
S3 Co1 S2 C5 44.20(10) 1_655 . . . ?
S1 Co1 S2 C5 -136.70(10) . . . . ?
I1 Co1 S2 C5 -45.79(10) . . . . ?
I2 Co1 S2 C5 134.07(10) . . . . ?
S3 Co1 S2 C4 148.75(8) 1_655 . . . ?
S1 Co1 S2 C4 -32.14(8) . . . . ?
I1 Co1 S2 C4 58.77(8) . . . . ?
I2 Co1 S2 C4 -121.38(8) . . . . ?
C6 C1 C2 S1 -166.68(16) . . . . ?
C4 C1 C2 S1 -46.6(2) . . . . ?
C8 C1 C2 S1 71.6(2) . . . . ?
C3 S1 C2 C1 -161.39(18) . . . . ?
Co1 S1 C2 C1 84.43(17) . . . . ?
C6 C1 C4 S2 70.8(2) . . . . ?
C2 C1 C4 S2 -47.3(2) . . . . ?
C8 C1 C4 S2 -167.92(15) . . . . ?
C5 S2 C4 C1 -158.76(17) . . . . ?
Co1 S2 C4 C1 86.54(16) . . . . ?
C4 C1 C6 S3 70.2(2) . . . . ?
C2 C1 C6 S3 -168.47(16) . . . . ?
C8 C1 C6 S3 -47.7(2) . . . . ?
C7 S3 C6 C1 -159.86(18) . . . . ?
Co1 S3 C6 C1 87.51(17) 1_455 . . . ?
C6 C1 C8 S4 -44.9(2) . . . . ?
C4 C1 C8 S4 -164.86(15) . . . . ?
C2 C1 C8 S4 73.7(2) . . . . ?
C9 S4 C8 C1 -164.90(17) . . . . ?
Co1 S4 C8 C1 82.88(16) 1_455 . . . ?
